data_2012287
loop_
_publ_author_name
'Toscano, Rub\'en A.'
'Hern\'andez-Ortega, Sim\'on'
'Ortiz, Benjam\'in'
'S\'anchez-Obreg\'on, Rub\'en'
'Walls, Fernando'
'Yuste, Francisco'

_publ_section_title
;
 Diethyl 2-[cyano(toluene-4-sulfinyl)methylene]propanedioate and its
 Diels--Alder adduct with cyclopentadiene
;
_journal_issue 11
_journal_name_full 'Acta Crystallographica Section C'
_journal_page_first 1313
_journal_page_last 1315
_journal_paper_doi 10.1107/S0108270101012951
_journal_volume 57
_journal_year 2001
_chemical_formula_moiety 'C16 H17 N O5 S'
_chemical_formula_sum 'C16 H17 N O5 S'
_chemical_formula_weight 335.37
_chemical_name_common
;
3,3-Diethoxycarbonyl-2-(p-tolylsulfinyl)acrylonitrile
;
_chemical_name_systematic
;
Diethyl 2-[cyano(toluene-4-sulfinyl)methylene]propanedioate
;
_space_group_IT_number 2
_symmetry_cell_setting triclinic
_symmetry_space_group_name_Hall '-P 1'
_symmetry_space_group_name_H-M 'P -1'
_audit_creation_method SHELXL97
_cell_angle_alpha 104.010(10)
_cell_angle_beta 103.110(10)
_cell_angle_gamma 98.400(10)
_cell_formula_units_Z 2
_cell_length_a 8.167(2)
_cell_length_b 8.6660(10)
_cell_length_c 13.004(2)
_cell_measurement_reflns_used 31
_cell_measurement_temperature 293(2)
_cell_measurement_theta_max 12.5
_cell_measurement_theta_min 5.0
_cell_volume 849.8(3)
_computing_cell_refinement XSCANS
_computing_data_collection 'XSCANS (Siemens, 1993)'
_computing_data_reduction XSCANS
_computing_molecular_graphics 'SHELXLTL/PC (Sheldrick, 1990)'
_computing_publication_material SHELXL97
_computing_structure_refinement 'SHELXL97 (Sheldrick, 1997)'
_computing_structure_solution 'SIR92 (Altomare et al, 1994)'
_diffrn_ambient_temperature 293(2)
_diffrn_measured_fraction_theta_full .985
_diffrn_measured_fraction_theta_max .985
_diffrn_measurement_device_type 'Siemens P4/PC'
_diffrn_measurement_method \w/2\q
_diffrn_radiation_monochromator graphite
_diffrn_radiation_source 'fine-focus sealed tube'
_diffrn_radiation_type MoK\a
_diffrn_radiation_wavelength .71073
_diffrn_reflns_av_R_equivalents .049
_diffrn_reflns_av_sigmaI/netI .055
_diffrn_reflns_limit_h_max 9
_diffrn_reflns_limit_h_min 0
_diffrn_reflns_limit_k_max 9
_diffrn_reflns_limit_k_min -9
_diffrn_reflns_limit_l_max 15
_diffrn_reflns_limit_l_min -15
_diffrn_reflns_number 3165
_diffrn_reflns_theta_full 24.99
_diffrn_reflns_theta_max 25.0
_diffrn_reflns_theta_min 1.5
_diffrn_standards_decay_% 2
_diffrn_standards_interval_count 97
_diffrn_standards_number 3
_exptl_absorpt_coefficient_mu .214
_exptl_absorpt_correction_T_max .948
_exptl_absorpt_correction_T_min .920
_exptl_absorpt_correction_type \y-scan
_exptl_absorpt_process_details '(North et al., 1968)'
_exptl_crystal_colour 'light yellow'
_exptl_crystal_density_diffrn 1.311
_exptl_crystal_density_method 'not measured'
_exptl_crystal_description prism
_exptl_crystal_F_000 352
_exptl_crystal_size_max .40
_exptl_crystal_size_mid .40
_exptl_crystal_size_min .24
_refine_diff_density_max .29
_refine_diff_density_min -.25
_refine_ls_extinction_method none
_refine_ls_goodness_of_fit_ref 1.066
_refine_ls_hydrogen_treatment constr
_refine_ls_matrix_type full
_refine_ls_number_parameters 208
_refine_ls_number_reflns 2941
_refine_ls_number_restraints 0
_refine_ls_restrained_S_all 1.066
_refine_ls_R_factor_all .088
_refine_ls_R_factor_gt .053
_refine_ls_shift/su_max .002
_refine_ls_shift/su_mean .000
_refine_ls_structure_factor_coef Fsqd
_refine_ls_weighting_details 'calc w = 1/[\s^2^(Fo^2^)+(0.0942P)^2^+0.0905P] where P=(Fo^2^+2Fc^2^)/3'
_refine_ls_weighting_scheme calc
_refine_ls_wR_factor_ref .177
_reflns_number_gt 1985
_reflns_number_total 2941
_reflns_threshold_expression I>2\s(I)
_cod_data_source_file bj1028.cif
_cod_data_source_block I
_cod_depositor_comments
;
The following automatic conversions were performed:
'_geom_bond_publ_flag' value 'Y' changed to 'y' according to
'/home/saulius/struct/CIF-dictionaries/cif_core.dic' dictionary named
'cif_core.dic' version 2.4.1 from 2010-06-29 (12 times).

Automatic conversion script
Id: cif_fix_enum 1527 2010-12-29 10:47:43Z saulius 

The following automatic conversions were performed:

'_geom_bond_publ_flag' value 'Y' changed to 'y' according to
/home/saulius/struct/CIF-dictionaries/cif_core.dic dictionary named
'cif_core.dic' version 2.4.1 from 2010-06-29 (12
times).

'_geom_angle_publ_flag' value 'Y' changed to 'y' according
to /home/saulius/struct/CIF-dictionaries/cif_core.dic dictionary
named 'cif_core.dic' version 2.4.1 from 2010-06-29 (15
times).

'_geom_torsion_publ_flag' value 'Y' changed to 'y' according
to /home/saulius/struct/CIF-dictionaries/cif_core.dic dictionary
named 'cif_core.dic' version 2.4.1 from 2010-06-29 (12 times).

Automatic conversion script
Id: cif_fix_values 1715 2011-07-08 13:25:40Z adriana 
;
_cod_original_sg_symbol_H-M P-1
_cod_database_code 2012287
_cod_database_fobs_code 2012287

loop_
_symmetry_equiv_pos_as_xyz
'x, y, z'
'-x, -y, -z'

loop_
_atom_site_label
_atom_site_fract_x
_atom_site_fract_y
_atom_site_fract_z
_atom_site_U_iso_or_equiv
_atom_site_adp_type
_atom_site_calc_flag
_atom_site_refinement_flags
_atom_site_occupancy
_atom_site_disorder_assembly
_atom_site_disorder_group
_atom_site_type_symbol
S1 .25175(13) .65540(12) .69755(8) .0518(3) Uani d . 1 . . S
O1 .1817(4) .8606(3) 1.0837(2) .0685(9) Uani d . 1 . . O
O2 .3157(6) 1.0563(4) 1.0294(3) .0946(14) Uani d . 1 . . O
O3 .3092(3) .5831(3) .9954(2) .0556(7) Uani d . 1 . . O
O4 .0718(5) .5137(4) .8580(3) .1004(15) Uani d . 1 . . O
O5 .3905(4) .7208(5) .6537(3) .0767(9) Uani d . 1 . . O
N1 .3333(7) 1.0974(5) .7904(3) .0855(13) Uani d . 1 . . N
C1 .2503(5) .9181(4) 1.0148(3) .0519(9) Uani d . 1 . . C
C2 .2387(4) .7831(4) .9133(3) .0412(7) Uani d . 1 . . C
C3 .1949(5) .6093(4) .9182(3) .0452(8) Uani d . 1 . . C
C4 .2620(4) .8155(4) .8222(3) .0420(7) Uani d . 1 . . C
C5 .3033(6) .9770(5) .8097(3) .0550(9) Uani d . 1 . . C
C6 .1877(8) .9777(6) 1.1883(4) .0810(15) Uani d . 1 . . C
H6A .0993 1.0384 1.1763 .097 Uiso d R 1 . . H
H6B .2972 1.0525 1.2175 .097 Uiso d R 1 . . H
C7 .1605(10) .8877(7) 1.2647(4) .104(2) Uani d . 1 . . C
H7A .2517 .8309 1.2794 .125 Uiso d R 1 . . H
H7B .0534 .8094 1.2341 .125 Uiso d R 1 . . H
H7C .1577 .9605 1.3326 .125 Uiso d R 1 . . H
C8 .2809(6) .4244(4) 1.0178(3) .0565(10) Uani d . 1 . . C
H8A .3348 .3503 .9762 .068 Uiso d R 1 . . H
H8B .1600 .3783 .9986 .068 Uiso d R 1 . . H
C9 .3605(7) .4578(5) 1.1399(4) .0679(12) Uani d . 1 . . C
H9A .3165 .5427 1.1803 .082 Uiso d R 1 . . H
H9B .4830 .4928 1.1569 .082 Uiso d R 1 . . H
H9C .3337 .3608 1.1615 .082 Uiso d R 1 . . H
C10 .0531(5) .6851(4) .6183(3) .0458(8) Uani d . 1 . . C
C11 .0547(5) .7569(5) .5346(3) .0551(9) Uani d . 1 . . C
H11 .1611 .7920 .5189 .066 Uiso d R 1 . . H
C12 -.0984(6) .7780(5) .4740(3) .0573(10) Uani d . 1 . . C
H12 -.0984 .8269 .4152 .069 Uiso d R 1 . . H
C13 -.2529(5) .7296(5) .4966(3) .0517(9) Uani d . 1 . . C
C14 -.2517(5) .6545(5) .5804(3) .0524(9) Uani d . 1 . . C
H14 -.3577 .6199 .5967 .063 Uiso d R 1 . . H
C15 -.1006(5) .6301(5) .6403(3) .0507(9) Uani d . 1 . . C
H15 -.1010 .5758 .6964 .061 Uiso d R 1 . . H
C16 -.4191(6) .7583(7) .4343(4) .0769(13) Uani d . 1 . . C
H16A -.4564 .6809 .3625 .092 Uiso d R 1 . . H
H16B -.3984 .8651 .4244 .092 Uiso d R 1 . . H
H16C -.5052 .7482 .4731 .092 Uiso d R 1 . . H

loop_
_atom_site_aniso_label
_atom_site_aniso_U_11
_atom_site_aniso_U_22
_atom_site_aniso_U_33
_atom_site_aniso_U_12
_atom_site_aniso_U_13
_atom_site_aniso_U_23
S1 .0493(5) .0563(6) .0473(5) .0172(4) .0169(4) .0035(4)
O1 .101(2) .0473(15) .0623(17) .0093(15) .0489(17) .0034(13)
O2 .174(4) .0405(17) .0628(18) -.002(2) .048(2) .0034(13)
O3 .0528(15) .0447(14) .0660(16) .0030(11) .0054(13) .0244(12)
O4 .102(3) .0561(19) .100(3) -.0224(19) -.040(2) .0302(18)
O5 .0535(17) .114(3) .0644(18) .0209(17) .0306(15) .0127(17)
N1 .129(4) .060(2) .073(2) .004(2) .037(3) .028(2)
C1 .068(2) .041(2) .0422(18) .0112(17) .0122(17) .0065(15)
C2 .0422(17) .0383(17) .0394(16) .0058(14) .0106(14) .0064(13)
C3 .052(2) .0415(18) .0401(17) .0095(16) .0124(16) .0088(14)
C4 .0403(17) .0401(17) .0432(17) .0066(13) .0127(14) .0076(13)
C5 .066(2) .052(2) .0467(19) .0059(18) .0196(18) .0147(17)
C6 .120(4) .060(3) .064(3) .022(3) .047(3) -.003(2)
C7 .175(7) .071(3) .060(3) .005(4) .048(4) .003(2)
C8 .073(3) .0403(19) .060(2) .0130(18) .015(2) .0221(16)
C9 .090(3) .060(3) .061(2) .022(2) .020(2) .028(2)
C10 .0469(19) .0457(18) .0384(16) .0069(15) .0144(14) -.0007(13)
C11 .057(2) .065(2) .0458(19) .0068(19) .0229(17) .0165(17)
C12 .067(3) .067(2) .0424(18) .009(2) .0197(18) .0213(17)
C13 .057(2) .052(2) .0384(17) .0105(17) .0083(16) .0046(15)
C14 .048(2) .061(2) .0474(19) .0041(17) .0162(16) .0144(16)
C15 .051(2) .057(2) .0456(18) .0056(17) .0171(16) .0176(16)
C16 .070(3) .099(4) .061(3) .019(3) .008(2) .031(3)

loop_
_atom_type_symbol
_atom_type_description
_atom_type_scat_dispersion_real
_atom_type_scat_dispersion_imag
_atom_type_scat_source
C C .0033 .0016 'International Tables Vol C Tables 4.2.6.8 and 6.1.1.4'
H H .0000 .0000 'International Tables Vol C Tables 4.2.6.8 and 6.1.1.4'
N N .0061 .0033 'International Tables Vol C Tables 4.2.6.8 and 6.1.1.4'
O O .0106 .0060 'International Tables Vol C Tables 4.2.6.8 and 6.1.1.4'
S S .1246 .1234 'International Tables Vol C Tables 4.2.6.8 and 6.1.1.4'

loop_
_geom_angle_atom_site_label_1
_geom_angle_atom_site_label_2
_geom_angle_atom_site_label_3
_geom_angle
_geom_angle_publ_flag
O5 S1 C10 107.03(19) y
O5 S1 C4 105.26(18) y
C10 S1 C4 94.52(15) y
C1 O1 C6 117.0(3) ?
C3 O3 C8 118.6(3) ?
O2 C1 O1 125.6(4) y
O2 C1 C2 123.6(4) y
O1 C1 C2 110.7(3) y
C4 C2 C1 121.2(3) y
C4 C2 C3 121.2(3) y
C1 C2 C3 117.6(3) y
O4 C3 O3 126.2(4) y
O4 C3 C2 122.9(3) y
O3 C3 C2 111.0(3) y
C2 C4 C5 125.1(3) y
C2 C4 S1 122.6(3) y
C5 C4 S1 112.2(3) y
N1 C5 C4 174.0(4) ?
C7 C6 O1 108.1(4) ?
O3 C8 C9 105.8(3) ?
C11 C10 C15 120.9(4) ?
C11 C10 S1 119.7(3) ?
C15 C10 S1 119.3(3) ?
C10 C11 C12 119.2(4) ?
C11 C12 C13 121.1(4) ?
C12 C13 C14 118.6(4) ?
C12 C13 C16 121.5(4) ?
C14 C13 C16 119.8(4) ?
C15 C14 C13 120.9(4) ?
C14 C15 C10 119.2(3) ?

loop_
_geom_bond_atom_site_label_1
_geom_bond_atom_site_label_2
_geom_bond_site_symmetry_2
_geom_bond_distance
_geom_bond_publ_flag
S1 O5 . 1.480(3) y
S1 C10 . 1.803(4) y
S1 C4 . 1.837(3) y
O1 C1 . 1.314(5) y
O1 C6 . 1.473(5) ?
O2 C1 . 1.189(5) y
O3 C3 . 1.295(4) y
O3 C8 . 1.470(4) ?
O4 C3 . 1.182(5) y
N1 C5 . 1.137(5) y
C1 C2 . 1.511(4) y
C2 C4 . 1.330(5) y
C2 C3 . 1.516(5) y
C4 C5 . 1.447(5) y
C6 C7 . 1.439(7) ?
C8 C9 . 1.510(6) ?
C10 C11 . 1.380(5) ?
C10 C15 . 1.392(5) ?
C11 C12 . 1.381(6) ?
C12 C13 . 1.389(6) ?
C13 C14 . 1.397(5) ?
C13 C16 . 1.503(6) ?
C14 C15 . 1.376(5) ?
C6 H6A . .96 ?
C6 H6B . .96 ?
C7 H7A . .96 ?
C7 H7B . .96 ?
C7 H7C . .96 ?
C8 H8A . .96 ?
C8 H8B . .96 ?
C9 H9A . .96 ?
C9 H9B . .96 ?
C9 H9C . .96 ?
C11 H11 . .96 ?
C12 H12 . .96 ?
C14 H14 . .96 ?
C15 H15 . .96 ?
C16 H16A . .96 ?
C16 H16B . .96 ?
C16 H16C . .96 ?

loop_
_geom_hbond_atom_site_label_D
_geom_hbond_atom_site_label_H
_geom_hbond_atom_site_label_A
_geom_hbond_site_symmetry_A
_geom_hbond_distance_DH
_geom_hbond_distance_HA
_geom_hbond_distance_DA
_geom_hbond_angle_DHA
C15 H15 O4 . .96 2.47 3.317(5) 147
C11 H11 O5 . .96 2.52 2.928(5) 106
C14 H14 O5 1_455 .96 2.54 3.357(5) 143

loop_
_geom_torsion_atom_site_label_1
_geom_torsion_atom_site_label_2
_geom_torsion_atom_site_label_3
_geom_torsion_atom_site_label_4
_geom_torsion
_geom_torsion_publ_flag
C6 O1 C1 O2 -.5(7) ?
C6 O1 C1 C2 178.4(4) ?
O2 C1 C2 C4 -17.0(7) y
O1 C1 C2 C4 164.1(4) ?
O2 C1 C2 C3 164.5(4) y
O1 C1 C2 C3 -14.4(5) ?
C8 O3 C3 O4 -4.7(6) ?
C8 O3 C3 C2 175.5(3) ?
C4 C2 C3 O4 -58.5(6) y
C1 C2 C3 O4 119.9(5) y
C4 C2 C3 O3 121.3(4) ?
C1 C2 C3 O3 -60.2(4) y
C1 C2 C4 C5 1.4(6) y
C3 C2 C4 C5 179.8(4) ?
C1 C2 C4 S1 179.2(3) ?
C3 C2 C4 S1 -2.4(5) y
O5 S1 C4 C2 -140.8(3) y
C10 S1 C4 C2 110.2(3) y
O5 S1 C4 C5 37.3(3) y
C10 S1 C4 C5 -71.7(3) ?
C1 O1 C6 C7 -161.3(5) ?
C3 O3 C8 C9 -147.6(4) ?
O5 S1 C10 C11 .4(3) y
C4 S1 C10 C11 107.9(3) ?
O5 S1 C10 C15 178.3(3) y
C4 S1 C10 C15 -74.3(3) ?
C15 C10 C11 C12 1.7(6) ?
S1 C10 C11 C12 179.6(3) ?
C10 C11 C12 C13 .6(6) ?
C11 C12 C13 C14 -1.8(6) ?
C11 C12 C13 C16 177.4(4) ?
C12 C13 C14 C15 .6(6) ?
C16 C13 C14 C15 -178.6(4) ?
C13 C14 C15 C10 1.6(6) ?
C11 C10 C15 C14 -2.8(5) ?
S1 C10 C15 C14 179.3(3) ?

loop_
_cod_related_entry_id
_cod_related_entry_database
_cod_related_entry_code
1 ChemSpider 21107300
